data_4123838
loop_
_publ_author_name
'Xu, Hao'
'Hu, Jiang-Lin'
'Wang, Lijia'
'Liao, Saihu'
'Tang, Yong'

_publ_section_title
;
 Asymmetric Annulation of Donor-Acceptor Cyclopropanes with Dienes.
;
_journal_issue 25
_journal_name_full 'Journal of the American Chemical Society'
_journal_page_first 8006
_journal_page_last 8009
_journal_paper_doi 10.1021/jacs.5b04429
_journal_volume 137
_journal_year 2015
_chemical_formula_sum 'C58 H67 O6 Si'
_chemical_formula_weight 888.21
_chemical_name_systematic
; 
 ? 
;
_space_group_IT_number 14
_symmetry_cell_setting monoclinic
_symmetry_space_group_name_Hall '-P 2yn'
_symmetry_space_group_name_H-M 'P 1 21/n 1'
_atom_sites_solution_hydrogens geom
_atom_sites_solution_primary direct
_atom_sites_solution_secondary difmap
_audit_creation_method SHELXL-97
_cell_angle_alpha 90.00
_cell_angle_beta 94.182(2)
_cell_angle_gamma 90.00
_cell_formula_units_Z 4
_cell_length_a 12.0240(10)
_cell_length_b 26.231(2)
_cell_length_c 15.7584(15)
_cell_measurement_reflns_used 4046
_cell_measurement_temperature 293(2)
_cell_measurement_theta_max 44.977
_cell_measurement_theta_min 4.420
_cell_volume 4957.0(7)
_computing_cell_refinement 'Bruker SMART'
_computing_data_collection 'Bruker SMART'
_computing_data_reduction 'Bruker SHELXTL'
_computing_molecular_graphics 'Bruker SHELXTL'
_computing_publication_material 'Bruker SHELXTL'
_computing_structure_refinement 'SHELXL-97 (Sheldrick, 1997)'
_computing_structure_solution 'SHELXS-97 (Sheldrick, 1990)'
_diffrn_ambient_temperature 293(2)
_diffrn_measured_fraction_theta_full 0.998
_diffrn_measured_fraction_theta_max 0.998
_diffrn_measurement_device_type 'CCD area detector'
_diffrn_measurement_method 'phi and omega scans'
_diffrn_radiation_monochromator graphite
_diffrn_radiation_source 'fine-focus sealed tube'
_diffrn_radiation_type MoK\a
_diffrn_radiation_wavelength 0.71073
_diffrn_reflns_av_R_equivalents 0.0524
_diffrn_reflns_av_sigmaI/netI 0.0617
_diffrn_reflns_limit_h_max 13
_diffrn_reflns_limit_h_min -14
_diffrn_reflns_limit_k_max 31
_diffrn_reflns_limit_k_min -31
_diffrn_reflns_limit_l_max 14
_diffrn_reflns_limit_l_min -19
_diffrn_reflns_number 28616
_diffrn_reflns_theta_full 25.50
_diffrn_reflns_theta_max 25.50
_diffrn_reflns_theta_min 1.87
_exptl_absorpt_coefficient_mu 0.098
_exptl_absorpt_correction_T_max 1.00000
_exptl_absorpt_correction_T_min 0.71566
_exptl_absorpt_correction_type empirical
_exptl_absorpt_process_details sadabs
_exptl_crystal_colour colorless
_exptl_crystal_density_diffrn 1.190
_exptl_crystal_density_method 'not measured'
_exptl_crystal_description prismatic
_exptl_crystal_F_000 1908
_exptl_crystal_size_max 0.211
_exptl_crystal_size_mid 0.175
_exptl_crystal_size_min 0.123
_refine_diff_density_max 0.448
_refine_diff_density_min -0.235
_refine_diff_density_rms 0.059
_refine_ls_extinction_method none
_refine_ls_goodness_of_fit_ref 1.018
_refine_ls_hydrogen_treatment constr
_refine_ls_matrix_type full
_refine_ls_number_parameters 590
_refine_ls_number_reflns 9201
_refine_ls_number_restraints 0
_refine_ls_restrained_S_all 1.018
_refine_ls_R_factor_all 0.1246
_refine_ls_R_factor_gt 0.0828
_refine_ls_shift/su_max 0.000
_refine_ls_shift/su_mean 0.000
_refine_ls_structure_factor_coef Fsqd
_refine_ls_weighting_details 'calc w=1/[\s^2^(Fo^2^)+(0.1120P)^2^+6.4154P] where P=(Fo^2^+2Fc^2^)/3'
_refine_ls_weighting_scheme calc
_refine_ls_wR_factor_gt 0.2309
_refine_ls_wR_factor_ref 0.2556
_reflns_number_gt 5706
_reflns_number_total 9201
_reflns_threshold_expression >2sigma(I)
_cod_data_source_file ja5b04429_si_005.cif
_cod_data_source_block cd213647
_cod_depositor_comments
;
The following automatic conversions were performed:

'_symmetry_cell_setting' value 'Monoclinic' changed to 'monoclinic'
according to
/usr/data/users/saulius/crontab/automatic-downloads/rss-feeds/ACS/lib/dictionaries/cif_core.dic
dictionary named 'cif_core.dic' version 2.4.2 from 2011-04-26.

Automatic conversion script
Id: cif_fix_values 3271 2015-04-21 07:52:19Z andrius 

 Adding full bibliography for 4123835--4123839.cif.
;
_cod_original_cell_volume 4957.1(8)
_cod_original_sg_symbol_H-M P2(1)/n
_cod_database_code 4123838

loop_
_symmetry_equiv_pos_as_xyz
'x, y, z'
'-x+1/2, y+1/2, -z+1/2'
'-x, -y, -z'
'x-1/2, -y-1/2, z-1/2'

loop_
_atom_site_label
_atom_site_type_symbol
_atom_site_fract_x
_atom_site_fract_y
_atom_site_fract_z
_atom_site_U_iso_or_equiv
_atom_site_adp_type
_atom_site_occupancy
_atom_site_symmetry_multiplicity
_atom_site_calc_flag
_atom_site_refinement_flags
Si1 Si 0.73685(9) 0.14771(4) 0.33708(7) 0.0407(3) Uani 1 1 d .
O1 O 0.7459(2) 0.13766(10) 0.44011(16) 0.0488(7) Uani 1 1 d .
O2 O 0.6839(3) -0.17507(13) 0.3901(3) 0.0801(11) Uani 1 1 d .
O3 O 0.6472(2) 0.08255(12) 0.6823(2) 0.0634(8) Uani 1 1 d .
O4 O 0.7750(2) 0.12472(11) 0.76632(17) 0.0496(7) Uani 1 1 d .
O5 O 0.8517(3) 0.01769(13) 0.8158(2) 0.0656(9) Uani 1 1 d .
O6 O 1.0094(2) 0.04794(13) 0.7699(2) 0.0668(9) Uani 1 1 d .
C1 C 0.8108(3) 0.10981(14) 0.4986(2) 0.0407(9) Uani 1 1 d .
C2 C 0.8230(3) 0.05406(15) 0.4793(3) 0.0460(9) Uani 1 1 d .
H2A H 0.9014 0.0449 0.4858 0.055 Uiso 1 1 calc R
H2B H 0.7966 0.0478 0.4206 0.055 Uiso 1 1 calc R
C3 C 0.7581(3) 0.02015(15) 0.5376(2) 0.0441(9) Uani 1 1 d .
H3 H 0.6854 0.0362 0.5430 0.053 Uiso 1 1 calc R
C4 C 0.8145(3) 0.01414(14) 0.6274(2) 0.0454(9) Uani 1 1 d .
H4A H 0.8834 -0.0045 0.6223 0.054 Uiso 1 1 calc R
H4B H 0.7668 -0.0074 0.6592 0.054 Uiso 1 1 calc R
C5 C 0.8429(3) 0.06158(14) 0.6819(2) 0.0417(9) Uani 1 1 d .
C6 C 0.9172(3) 0.09978(15) 0.6371(2) 0.0429(9) Uani 1 1 d .
H6A H 0.9537 0.1222 0.6794 0.051 Uiso 1 1 calc R
H6B H 0.9747 0.0811 0.6102 0.051 Uiso 1 1 calc R
C7 C 0.8521(3) 0.13160(14) 0.5706(2) 0.0410(9) Uani 1 1 d .
C8 C 0.8304(3) 0.18608(14) 0.5896(2) 0.0438(9) Uani 1 1 d .
C9 C 0.9166(4) 0.21947(16) 0.6105(3) 0.0560(11) Uani 1 1 d .
H9 H 0.9897 0.2076 0.6145 0.067 Uiso 1 1 calc R
C10 C 0.8958(5) 0.27003(18) 0.6256(3) 0.0703(14) Uani 1 1 d .
H10 H 0.9552 0.2922 0.6376 0.084 Uiso 1 1 calc R
C11 C 0.7898(5) 0.28816(19) 0.6233(3) 0.0748(15) Uani 1 1 d .
H11 H 0.7768 0.3224 0.6345 0.090 Uiso 1 1 calc R
C12 C 0.7017(4) 0.25560(19) 0.6043(3) 0.0652(13) Uani 1 1 d .
H12 H 0.6287 0.2675 0.6029 0.078 Uiso 1 1 calc R
C13 C 0.7232(4) 0.20502(16) 0.5873(3) 0.0519(10) Uani 1 1 d .
H13 H 0.6637 0.1831 0.5740 0.062 Uiso 1 1 calc R
C14 C 0.7370(3) -0.03209(14) 0.4980(2) 0.0428(9) Uani 1 1 d .
C15 C 0.6330(4) -0.04647(19) 0.4673(3) 0.0702(14) Uani 1 1 d .
H15 H 0.5741 -0.0239 0.4717 0.084 Uiso 1 1 calc R
C16 C 0.6121(4) -0.0934(2) 0.4299(4) 0.0751(16) Uani 1 1 d .
H16 H 0.5404 -0.1016 0.4081 0.090 Uiso 1 1 calc R
C17 C 0.6956(3) -0.12741(16) 0.4249(3) 0.0540(11) Uani 1 1 d .
C18 C 0.8014(4) -0.11396(17) 0.4542(3) 0.0613(12) Uani 1 1 d .
H18 H 0.8601 -0.1367 0.4497 0.074 Uiso 1 1 calc R
C19 C 0.8208(3) -0.06692(17) 0.4902(3) 0.0581(12) Uani 1 1 d .
H19 H 0.8931 -0.0583 0.5100 0.070 Uiso 1 1 calc R
C20 C 0.5767(5) -0.1920(3) 0.3678(6) 0.133(3) Uani 1 1 d .
H20A H 0.5338 -0.1912 0.4168 0.199 Uiso 1 1 calc R
H20B H 0.5795 -0.2263 0.3467 0.199 Uiso 1 1 calc R
H20C H 0.5424 -0.1703 0.3244 0.199 Uiso 1 1 calc R
C21 C 0.9010(3) 0.04025(15) 0.7648(3) 0.0471(10) Uani 1 1 d .
C22 C 1.0738(4) 0.0287(2) 0.8461(3) 0.0658(13) Uani 1 1 d .
H22 H 1.0340 0.0001 0.8701 0.079 Uiso 1 1 calc R
C23 C 1.1856(5) 0.0110(2) 0.8211(4) 0.0815(17) Uani 1 1 d .
H23 H 1.1771 -0.0160 0.7782 0.098 Uiso 1 1 calc R
C24 C 1.2466(6) -0.0092(2) 0.9038(4) 0.099(2) Uani 1 1 d .
H24A H 1.2035 -0.0366 0.9267 0.119 Uiso 1 1 calc R
H24B H 1.3186 -0.0229 0.8914 0.119 Uiso 1 1 calc R
C25 C 1.2628(4) 0.0324(2) 0.9683(3) 0.0771(15) Uani 1 1 d .
H25 H 1.3034 0.0191 1.0197 0.093 Uiso 1 1 calc R
C26 C 1.1503(6) 0.0517(3) 0.9899(4) 0.108(2) Uani 1 1 d .
H26A H 1.1596 0.0792 1.0310 0.129 Uiso 1 1 calc R
H26B H 1.1091 0.0244 1.0150 0.129 Uiso 1 1 calc R
C27 C 1.0859(5) 0.0708(2) 0.9093(4) 0.0826(16) Uani 1 1 d .
H27 H 1.0120 0.0827 0.9229 0.099 Uiso 1 1 calc R
C28 C 1.1485(6) 0.1131(2) 0.8757(4) 0.0949(19) Uani 1 1 d .
H28 H 1.1212 0.1463 0.8707 0.114 Uiso 1 1 calc R
C29 C 1.2563(6) 0.0982(3) 0.8512(5) 0.102(2) Uani 1 1 d .
H29 H 1.2950 0.1276 0.8286 0.123 Uiso 1 1 calc R
C30 C 1.2521(5) 0.0553(3) 0.7889(4) 0.106(2) Uani 1 1 d .
H30A H 1.3273 0.0441 0.7801 0.127 Uiso 1 1 calc R
H30B H 1.2178 0.0669 0.7347 0.127 Uiso 1 1 calc R
C31 C 1.3271(6) 0.0755(3) 0.9335(5) 0.123(3) Uani 1 1 d .
H31A H 1.3990 0.0634 0.9177 0.148 Uiso 1 1 calc R
H31B H 1.3397 0.1018 0.9763 0.148 Uiso 1 1 calc R
C32 C 0.7414(3) 0.08995(15) 0.7087(2) 0.0436(9) Uani 1 1 d .
C33 C 0.6928(3) 0.15929(16) 0.7981(3) 0.0525(10) Uani 1 1 d .
H33 H 0.6382 0.1686 0.7514 0.063 Uiso 1 1 calc R
C34 C 0.6339(4) 0.13571(19) 0.8682(4) 0.0719(15) Uani 1 1 d .
H34 H 0.5959 0.1045 0.8479 0.086 Uiso 1 1 calc R
C35 C 0.7153(6) 0.1236(2) 0.9421(4) 0.097(2) Uani 1 1 d .
H35A H 0.6763 0.1082 0.9873 0.117 Uiso 1 1 calc R
H35B H 0.7700 0.0993 0.9245 0.117 Uiso 1 1 calc R
C36 C 0.7733(5) 0.1713(3) 0.9742(4) 0.0937(19) Uani 1 1 d .
H36 H 0.8256 0.1628 1.0227 0.112 Uiso 1 1 calc R
C37 C 0.6886(5) 0.2097(3) 1.0023(4) 0.0935(19) Uani 1 1 d .
H37A H 0.6490 0.1955 1.0483 0.112 Uiso 1 1 calc R
H37B H 0.7265 0.2404 1.0229 0.112 Uiso 1 1 calc R
C38 C 0.6075(4) 0.2223(2) 0.9283(3) 0.0725(14) Uani 1 1 d .
H38 H 0.5529 0.2471 0.9461 0.087 Uiso 1 1 calc R
C39 C 0.6714(5) 0.2449(2) 0.8573(4) 0.0862(17) Uani 1 1 d .
H39A H 0.6197 0.2539 0.8095 0.103 Uiso 1 1 calc R
H39B H 0.7097 0.2756 0.8773 0.103 Uiso 1 1 calc R
C40 C 0.7558(5) 0.20635(17) 0.8290(3) 0.0681(14) Uani 1 1 d .
H40 H 0.7966 0.2207 0.7830 0.082 Uiso 1 1 calc R
C41 C 0.8365(4) 0.1935(3) 0.9049(4) 0.0914(19) Uani 1 1 d .
H41A H 0.8916 0.1693 0.8880 0.110 Uiso 1 1 calc R
H41B H 0.8751 0.2241 0.9252 0.110 Uiso 1 1 calc R
C42 C 0.5481(5) 0.1744(2) 0.8966(4) 0.0914(19) Uani 1 1 d .
H42A H 0.4952 0.1826 0.8492 0.110 Uiso 1 1 calc R
H42B H 0.5073 0.1598 0.9416 0.110 Uiso 1 1 calc R
C43 C 0.8730(3) 0.13290(15) 0.2917(3) 0.0469(10) Uani 1 1 d .
C44 C 0.8804(4) 0.1243(2) 0.2059(3) 0.0666(13) Uani 1 1 d .
H44 H 0.8154 0.1243 0.1701 0.080 Uiso 1 1 calc R
C45 C 0.9807(5) 0.1157(2) 0.1716(4) 0.0796(16) Uani 1 1 d .
H45 H 0.9828 0.1109 0.1133 0.096 Uiso 1 1 calc R
C46 C 1.0760(4) 0.1141(2) 0.2222(4) 0.0746(15) Uani 1 1 d .
H46 H 1.1435 0.1072 0.1993 0.090 Uiso 1 1 calc R
C47 C 1.0727(4) 0.1227(2) 0.3072(4) 0.0737(15) Uani 1 1 d .
H47 H 1.1382 0.1222 0.3424 0.088 Uiso 1 1 calc R
C48 C 0.9710(4) 0.13225(18) 0.3414(3) 0.0596(12) Uani 1 1 d .
H48 H 0.9698 0.1383 0.3995 0.072 Uiso 1 1 calc R
C49 C 0.6190(3) 0.10790(16) 0.2902(3) 0.0494(10) Uani 1 1 d .
C50 C 0.5829(4) 0.10842(19) 0.2043(3) 0.0621(12) Uani 1 1 d .
H50 H 0.6213 0.1282 0.1671 0.075 Uiso 1 1 calc R
C51 C 0.4918(4) 0.0805(2) 0.1727(4) 0.0781(15) Uani 1 1 d .
H51 H 0.4688 0.0825 0.1152 0.094 Uiso 1 1 calc R
C52 C 0.4364(5) 0.0508(3) 0.2235(5) 0.109(2) Uani 1 1 d .
H52 H 0.3758 0.0316 0.2017 0.131 Uiso 1 1 calc R
C53 C 0.4694(7) 0.0488(4) 0.3071(5) 0.166(5) Uani 1 1 d .
H53 H 0.4311 0.0281 0.3430 0.199 Uiso 1 1 calc R
C54 C 0.5596(5) 0.0772(3) 0.3400(4) 0.110(3) Uani 1 1 d .
H54 H 0.5803 0.0753 0.3979 0.131 Uiso 1 1 calc R
C55 C 0.7039(3) 0.21747(16) 0.3251(3) 0.0505(10) Uani 1 1 d .
C56 C 0.7982(4) 0.24786(17) 0.3721(3) 0.0663(13) Uani 1 1 d .
H56A H 0.8679 0.2391 0.3498 0.099 Uiso 1 1 calc R
H56B H 0.8013 0.2399 0.4317 0.099 Uiso 1 1 calc R
H56C H 0.7846 0.2837 0.3642 0.099 Uiso 1 1 calc R
C57 C 0.5939(4) 0.22957(19) 0.3630(4) 0.0708(14) Uani 1 1 d .
H57A H 0.5812 0.2657 0.3610 0.106 Uiso 1 1 calc R
H57B H 0.5970 0.2182 0.4210 0.106 Uiso 1 1 calc R
H57C H 0.5341 0.2124 0.3309 0.106 Uiso 1 1 calc R
C58 C 0.6968(5) 0.23315(19) 0.2319(3) 0.0727(14) Uani 1 1 d .
H58A H 0.6332 0.2172 0.2026 0.109 Uiso 1 1 calc R
H58B H 0.7633 0.2226 0.2066 0.109 Uiso 1 1 calc R
H58C H 0.6895 0.2695 0.2277 0.109 Uiso 1 1 calc R

loop_
_atom_site_aniso_label
_atom_site_aniso_U_11
_atom_site_aniso_U_22
_atom_site_aniso_U_33
_atom_site_aniso_U_23
_atom_site_aniso_U_13
_atom_site_aniso_U_12
Si1 0.0398(6) 0.0451(6) 0.0365(6) 0.0035(5) -0.0015(4) -0.0031(5)
O1 0.0533(16) 0.0576(17) 0.0342(15) 0.0029(12) -0.0046(12) 0.0023(13)
O2 0.061(2) 0.064(2) 0.114(3) -0.040(2) -0.0022(19) -0.0018(16)
O3 0.0414(17) 0.081(2) 0.068(2) -0.0172(17) -0.0015(15) 0.0022(15)
O4 0.0436(15) 0.0588(17) 0.0462(16) -0.0083(14) 0.0030(12) 0.0012(13)
O5 0.0602(19) 0.081(2) 0.0549(19) 0.0257(17) 0.0028(15) -0.0078(16)
O6 0.0466(18) 0.097(2) 0.0547(19) 0.0315(17) -0.0078(14) -0.0062(16)
C1 0.039(2) 0.047(2) 0.036(2) 0.0090(17) -0.0012(16) -0.0011(16)
C2 0.047(2) 0.050(2) 0.040(2) -0.0041(18) -0.0014(17) -0.0030(18)
C3 0.041(2) 0.047(2) 0.044(2) -0.0022(17) 0.0012(17) 0.0002(17)
C4 0.049(2) 0.043(2) 0.044(2) 0.0026(17) 0.0027(18) -0.0036(18)
C5 0.039(2) 0.050(2) 0.035(2) 0.0025(17) -0.0009(16) -0.0020(17)
C6 0.037(2) 0.049(2) 0.042(2) 0.0007(17) -0.0002(16) -0.0006(17)
C7 0.039(2) 0.043(2) 0.040(2) 0.0046(17) 0.0011(16) -0.0055(16)
C8 0.050(2) 0.045(2) 0.036(2) 0.0051(17) 0.0015(17) -0.0049(18)
C9 0.053(3) 0.053(3) 0.060(3) 0.001(2) -0.003(2) -0.009(2)
C10 0.072(3) 0.054(3) 0.084(4) -0.005(3) -0.004(3) -0.012(3)
C11 0.103(4) 0.050(3) 0.072(4) -0.010(2) 0.008(3) -0.001(3)
C12 0.067(3) 0.067(3) 0.063(3) -0.002(2) 0.010(2) 0.016(3)
C13 0.050(2) 0.056(3) 0.050(3) 0.000(2) 0.0049(19) -0.003(2)
C14 0.042(2) 0.044(2) 0.043(2) 0.0001(17) 0.0037(17) 0.0000(17)
C15 0.044(3) 0.072(3) 0.093(4) -0.030(3) -0.004(2) 0.010(2)
C16 0.038(2) 0.083(3) 0.102(4) -0.040(3) -0.009(2) 0.001(2)
C17 0.047(2) 0.054(2) 0.060(3) -0.015(2) 0.001(2) -0.001(2)
C18 0.042(2) 0.058(3) 0.083(3) -0.016(2) 0.001(2) 0.012(2)
C19 0.036(2) 0.057(3) 0.081(3) -0.012(2) -0.001(2) -0.0061(19)
C20 0.062(4) 0.110(5) 0.222(9) -0.099(6) -0.017(5) -0.007(3)
C21 0.045(2) 0.050(2) 0.046(2) 0.0027(19) 0.0007(19) 0.0006(18)
C22 0.055(3) 0.086(3) 0.054(3) 0.025(3) -0.011(2) -0.008(2)
C23 0.093(4) 0.064(3) 0.081(4) -0.007(3) -0.035(3) 0.021(3)
C24 0.107(5) 0.082(4) 0.101(5) 0.002(3) -0.041(4) 0.031(3)
C25 0.067(3) 0.097(4) 0.063(3) 0.016(3) -0.025(3) 0.002(3)
C26 0.105(5) 0.157(6) 0.059(4) 0.001(4) -0.011(3) 0.028(5)
C27 0.082(4) 0.094(4) 0.071(4) 0.002(3) 0.001(3) 0.029(3)
C28 0.094(5) 0.073(4) 0.116(5) -0.008(3) -0.008(4) -0.002(3)
C29 0.102(5) 0.087(4) 0.119(6) 0.012(4) 0.014(4) -0.039(4)
C30 0.089(4) 0.146(6) 0.087(5) 0.034(5) 0.035(4) 0.024(4)
C31 0.091(5) 0.147(7) 0.125(6) 0.022(5) -0.040(4) -0.035(5)
C32 0.041(2) 0.052(2) 0.038(2) 0.0022(18) 0.0012(17) -0.0026(18)
C33 0.047(2) 0.063(3) 0.047(2) -0.005(2) -0.0004(19) 0.009(2)
C34 0.067(3) 0.064(3) 0.088(4) -0.006(3) 0.032(3) -0.004(2)
C35 0.136(6) 0.095(4) 0.064(4) 0.026(3) 0.029(4) 0.027(4)
C36 0.091(4) 0.137(6) 0.051(3) -0.002(3) -0.012(3) 0.022(4)
C37 0.103(5) 0.124(5) 0.055(3) -0.017(3) 0.014(3) 0.009(4)
C38 0.069(3) 0.086(4) 0.064(3) -0.018(3) 0.014(3) 0.016(3)
C39 0.122(5) 0.063(3) 0.076(4) -0.005(3) 0.018(3) 0.012(3)
C40 0.095(4) 0.055(3) 0.058(3) 0.003(2) 0.033(3) -0.007(3)
C41 0.058(3) 0.121(5) 0.095(5) -0.038(4) -0.001(3) -0.007(3)
C42 0.063(3) 0.111(5) 0.103(5) -0.028(4) 0.028(3) 0.003(3)
C43 0.044(2) 0.046(2) 0.050(2) 0.0025(18) 0.0044(19) 0.0002(18)
C44 0.057(3) 0.089(3) 0.054(3) -0.007(3) 0.008(2) -0.004(3)
C45 0.072(4) 0.098(4) 0.071(4) -0.013(3) 0.023(3) 0.004(3)
C46 0.056(3) 0.080(4) 0.092(4) 0.000(3) 0.028(3) 0.006(3)
C47 0.045(3) 0.083(4) 0.093(4) 0.016(3) 0.006(3) 0.005(2)
C48 0.054(3) 0.071(3) 0.054(3) 0.006(2) 0.002(2) -0.012(2)
C49 0.044(2) 0.055(2) 0.048(2) 0.0057(19) -0.0051(18) -0.0061(19)
C50 0.062(3) 0.074(3) 0.048(3) -0.002(2) -0.006(2) -0.011(2)
C51 0.070(3) 0.098(4) 0.062(3) -0.013(3) -0.021(3) -0.008(3)
C52 0.084(4) 0.141(6) 0.097(5) 0.012(4) -0.025(4) -0.055(4)
C53 0.126(6) 0.264(11) 0.101(6) 0.067(6) -0.037(5) -0.133(7)
C54 0.080(4) 0.179(7) 0.066(4) 0.041(4) -0.021(3) -0.072(4)
C55 0.050(2) 0.050(2) 0.051(3) 0.0067(19) -0.0021(19) 0.0015(19)
C56 0.066(3) 0.053(3) 0.078(3) -0.001(2) -0.009(3) -0.005(2)
C57 0.059(3) 0.071(3) 0.083(4) -0.003(3) 0.005(3) 0.011(2)
C58 0.090(4) 0.062(3) 0.065(3) 0.024(2) -0.003(3) 0.000(3)

loop_
_atom_type_symbol
_atom_type_description
_atom_type_scat_dispersion_real
_atom_type_scat_dispersion_imag
_atom_type_scat_source
C C 0.0033 0.0016 'International Tables Vol C Tables 4.2.6.8 and 6.1.1.4'
H H 0.0000 0.0000 'International Tables Vol C Tables 4.2.6.8 and 6.1.1.4'
O O 0.0106 0.0060 'International Tables Vol C Tables 4.2.6.8 and 6.1.1.4'
Si Si 0.0817 0.0704 'International Tables Vol C Tables 4.2.6.8 and 6.1.1.4'

loop_
_geom_angle_atom_site_label_1
_geom_angle_atom_site_label_2
_geom_angle_atom_site_label_3
_geom_angle
O1 Si1 C49 107.15(17)
O1 Si1 C43 110.35(17)
C49 Si1 C43 113.06(19)
O1 Si1 C55 104.70(17)
C49 Si1 C55 110.88(19)
C43 Si1 C55 110.32(18)
C1 O1 Si1 137.9(3)
C17 O2 C20 117.5(4)
C32 O4 C33 118.8(3)
C21 O6 C22 117.3(3)
C7 C1 O1 120.1(3)
C7 C1 C2 123.6(3)
O1 C1 C2 116.2(3)
C1 C2 C3 112.5(3)
C1 C2 H2A 109.1
C3 C2 H2A 109.1
C1 C2 H2B 109.1
C3 C2 H2B 109.1
H2A C2 H2B 107.8
C14 C3 C2 110.8(3)
C14 C3 C4 109.6(3)
C2 C3 C4 113.8(3)
C14 C3 H3 107.5
C2 C3 H3 107.5
C4 C3 H3 107.5
C3 C4 C5 119.9(3)
C3 C4 H4A 107.3
C5 C4 H4A 107.3
C3 C4 H4B 107.3
C5 C4 H4B 107.3
H4A C4 H4B 106.9
C32 C5 C4 113.8(3)
C32 C5 C21 105.5(3)
C4 C5 C21 104.4(3)
C32 C5 C6 108.2(3)
C4 C5 C6 112.4(3)
C21 C5 C6 112.4(3)
C7 C6 C5 112.8(3)
C7 C6 H6A 109.0
C5 C6 H6A 109.0
C7 C6 H6B 109.0
C5 C6 H6B 109.0
H6A C6 H6B 107.8
C1 C7 C8 121.5(3)
C1 C7 C6 119.6(3)
C8 C7 C6 118.7(3)
C13 C8 C9 117.5(4)
C13 C8 C7 121.2(4)
C9 C8 C7 121.3(4)
C10 C9 C8 120.7(4)
C10 C9 H9 119.6
C8 C9 H9 119.6
C11 C10 C9 121.1(5)
C11 C10 H10 119.5
C9 C10 H10 119.5
C10 C11 C12 119.6(5)
C10 C11 H11 120.2
C12 C11 H11 120.2
C11 C12 C13 119.1(5)
C11 C12 H12 120.5
C13 C12 H12 120.5
C8 C13 C12 121.9(4)
C8 C13 H13 119.0
C12 C13 H13 119.0
C15 C14 C19 116.4(4)
C15 C14 C3 121.2(4)
C19 C14 C3 122.4(4)
C14 C15 C16 122.2(4)
C14 C15 H15 118.9
C16 C15 H15 118.9
C17 C16 C15 120.1(4)
C17 C16 H16 119.9
C15 C16 H16 119.9
C16 C17 O2 124.9(4)
C16 C17 C18 119.1(4)
O2 C17 C18 115.9(4)
C17 C18 C19 119.9(4)
C17 C18 H18 120.1
C19 C18 H18 120.1
C18 C19 C14 122.2(4)
C18 C19 H19 118.9
C14 C19 H19 118.9
O2 C20 H20A 109.5
O2 C20 H20B 109.5
H20A C20 H20B 109.5
O2 C20 H20C 109.5
H20A C20 H20C 109.5
H20B C20 H20C 109.5
O5 C21 O6 125.1(4)
O5 C21 C5 122.4(4)
O6 C21 C5 112.5(3)
O6 C22 C27 108.2(4)
O6 C22 C23 108.7(4)
C27 C22 C23 111.0(4)
O6 C22 H22 109.6
C27 C22 H22 109.6
C23 C22 H22 109.6
C22 C23 C30 110.8(4)
C22 C23 C24 105.4(5)
C30 C23 C24 108.5(5)
C22 C23 H23 110.7
C30 C23 H23 110.7
C24 C23 H23 110.7
C25 C24 C23 110.6(4)
C25 C24 H24A 109.5
C23 C24 H24A 109.5
C25 C24 H24B 109.5
C23 C24 H24B 109.5
H24A C24 H24B 108.1
C24 C25 C31 110.4(6)
C24 C25 C26 108.9(5)
C31 C25 C26 109.1(6)
C24 C25 H25 109.5
C31 C25 H25 109.5
C26 C25 H25 109.5
C25 C26 C27 109.4(5)
C25 C26 H26A 109.8
C27 C26 H26A 109.8
C25 C26 H26B 109.8
C27 C26 H26B 109.8
H26A C26 H26B 108.2
C28 C27 C22 110.5(5)
C28 C27 C26 108.0(6)
C22 C27 C26 109.5(5)
C28 C27 H27 109.6
C22 C27 H27 109.6
C26 C27 H27 109.6
C29 C28 C27 112.9(5)
C29 C28 H28 123.5
C27 C28 H28 123.5
C28 C29 C30 113.3(6)
C28 C29 C31 108.6(6)
C30 C29 C31 103.9(6)
C28 C29 H29 110.3
C30 C29 H29 110.3
C31 C29 H29 110.3
C29 C30 C23 110.5(5)
C29 C30 H30A 109.6
C23 C30 H30A 109.6
C29 C30 H30B 109.6
C23 C30 H30B 109.6
H30A C30 H30B 108.1
C25 C31 C29 108.5(5)
C25 C31 H31A 110.0
C29 C31 H31A 110.0
C25 C31 H31B 110.0
C29 C31 H31B 110.0
H31A C31 H31B 108.4
O3 C32 O4 125.7(4)
O3 C32 C5 125.8(4)
O4 C32 C5 108.4(3)
O4 C33 C34 111.6(4)
O4 C33 C40 106.5(3)
C34 C33 C40 110.7(4)
O4 C33 H33 109.4
C34 C33 H33 109.4
C40 C33 H33 109.4
C33 C34 C35 110.2(4)
C33 C34 C42 107.9(4)
C35 C34 C42 109.2(5)
C33 C34 H34 109.8
C35 C34 H34 109.8
C42 C34 H34 109.8
C36 C35 C34 110.2(5)
C36 C35 H35A 109.6
C34 C35 H35A 109.6
C36 C35 H35B 109.6
C34 C35 H35B 109.6
H35A C35 H35B 108.1
C41 C36 C35 109.1(5)
C41 C36 C37 110.0(6)
C35 C36 C37 110.2(6)
C41 C36 H36 109.2
C35 C36 H36 109.2
C37 C36 H36 109.2
C38 C37 C36 109.3(4)
C38 C37 H37A 109.8
C36 C37 H37A 109.8
C38 C37 H37B 109.8
C36 C37 H37B 109.8
H37A C37 H37B 108.3
C37 C38 C42 109.8(5)
C37 C38 C39 108.9(5)
C42 C38 C39 109.4(5)
C37 C38 H38 109.6
C42 C38 H38 109.6
C39 C38 H38 109.6
C40 C39 C38 109.8(4)
C40 C39 H39A 109.7
C38 C39 H39A 109.7
C40 C39 H39B 109.7
C38 C39 H39B 109.7
H39A C39 H39B 108.2
C33 C40 C39 108.0(4)
C33 C40 C41 110.4(4)
C39 C40 C41 108.5(4)
C33 C40 H40 110.0
C39 C40 H40 110.0
C41 C40 H40 110.0
C36 C41 C40 109.4(4)
C36 C41 H41A 109.8
C40 C41 H41A 109.8
C36 C41 H41B 109.8
C40 C41 H41B 109.8
H41A C41 H41B 108.2
C38 C42 C34 109.5(4)
C38 C42 H42A 109.8
C34 C42 H42A 109.8
C38 C42 H42B 109.8
C34 C42 H42B 109.8
H42A C42 H42B 108.2
C48 C43 C44 116.5(4)
C48 C43 Si1 121.6(3)
C44 C43 Si1 121.8(3)
C45 C44 C43 122.1(5)
C45 C44 H44 118.9
C43 C44 H44 118.9
C46 C45 C44 120.3(5)
C46 C45 H45 119.9
C44 C45 H45 119.9
C45 C46 C47 119.5(5)
C45 C46 H46 120.2
C47 C46 H46 120.2
C46 C47 C48 120.0(5)
C46 C47 H47 120.0
C48 C47 H47 120.0
C43 C48 C47 121.6(5)
C43 C48 H48 119.2
C47 C48 H48 119.2
C54 C49 C50 115.3(4)
C54 C49 Si1 121.1(4)
C50 C49 Si1 123.6(3)
C51 C50 C49 122.0(5)
C51 C50 H50 119.0
C49 C50 H50 119.0
C52 C51 C50 120.9(5)
C52 C51 H51 119.6
C50 C51 H51 119.6
C51 C52 C53 119.1(6)
C51 C52 H52 120.5
C53 C52 H52 120.5
C52 C53 C54 120.7(6)
C52 C53 H53 119.6
C54 C53 H53 119.6
C49 C54 C53 122.1(5)
C49 C54 H54 119.0
C53 C54 H54 119.0
C58 C55 C57 109.4(4)
C58 C55 C56 108.2(4)
C57 C55 C56 109.6(4)
C58 C55 Si1 110.9(3)
C57 C55 Si1 110.3(3)
C56 C55 Si1 108.4(3)
C55 C56 H56A 109.5
C55 C56 H56B 109.5
H56A C56 H56B 109.5
C55 C56 H56C 109.5
H56A C56 H56C 109.5
H56B C56 H56C 109.5
C55 C57 H57A 109.5
C55 C57 H57B 109.5
H57A C57 H57B 109.5
C55 C57 H57C 109.5
H57A C57 H57C 109.5
H57B C57 H57C 109.5
C55 C58 H58A 109.5
C55 C58 H58B 109.5
H58A C58 H58B 109.5
C55 C58 H58C 109.5
H58A C58 H58C 109.5
H58B C58 H58C 109.5

loop_
_geom_bond_atom_site_label_1
_geom_bond_atom_site_label_2
_geom_bond_distance
Si1 O1 1.641(3)
Si1 C49 1.869(4)
Si1 C43 1.875(4)
Si1 C55 1.879(4)
O1 C1 1.374(4)
O2 C17 1.368(5)
O2 C20 1.385(6)
O3 C32 1.193(5)
O4 C32 1.329(5)
O4 C33 1.457(5)
O5 C21 1.190(5)
O6 C21 1.316(5)
O6 C22 1.469(5)
C1 C7 1.334(5)
C1 C2 1.503(5)
C2 C3 1.532(5)
C2 H2A 0.9700
C2 H2B 0.9700
C3 C14 1.519(5)
C3 C4 1.533(5)
C3 H3 0.9800
C4 C5 1.537(5)
C4 H4A 0.9700
C4 H4B 0.9700
C5 C32 1.516(5)
C5 C21 1.540(5)
C5 C6 1.548(5)
C6 C7 1.512(5)
C6 H6A 0.9700
C6 H6B 0.9700
C7 C8 1.487(5)
C8 C13 1.379(6)
C8 C9 1.379(6)
C9 C10 1.374(6)
C9 H9 0.9300
C10 C11 1.358(7)
C10 H10 0.9300
C11 C12 1.377(7)
C11 H11 0.9300
C12 C13 1.382(6)
C12 H12 0.9300
C13 H13 0.9300
C14 C15 1.361(6)
C14 C19 1.372(6)
C15 C16 1.379(6)
C15 H15 0.9300
C16 C17 1.350(6)
C16 H16 0.9300
C17 C18 1.368(6)
C18 C19 1.371(6)
C18 H18 0.9300
C19 H19 0.9300
C20 H20A 0.9600
C20 H20B 0.9600
C20 H20C 0.9600
C22 C27 1.488(8)
C22 C23 1.501(7)
C22 H22 0.9800
C23 C30 1.519(9)
C23 C24 1.543(7)
C23 H23 0.9800
C24 C25 1.495(8)
C24 H24A 0.9700
C24 H24B 0.9700
C25 C31 1.495(9)
C25 C26 1.506(8)
C25 H25 0.9800
C26 C27 1.524(8)
C26 H26A 0.9700
C26 H26B 0.9700
C27 C28 1.462(8)
C27 H27 0.9800
C28 C29 1.434(9)
C28 H28 0.9300
C29 C30 1.493(10)
C29 C31 1.613(9)
C29 H29 0.9800
C30 H30A 0.9700
C30 H30B 0.9700
C31 H31A 0.9700
C31 H31B 0.9700
C33 C34 1.490(6)
C33 C40 1.510(6)
C33 H33 0.9800
C34 C35 1.499(8)
C34 C42 1.538(7)
C34 H34 0.9800
C35 C36 1.503(9)
C35 H35A 0.9700
C35 H35B 0.9700
C36 C41 1.493(9)
C36 C37 1.522(8)
C36 H36 0.9800
C37 C38 1.501(8)
C37 H37A 0.9700
C37 H37B 0.9700
C38 C42 1.511(8)
C38 C39 1.523(7)
C38 H38 0.9800
C39 C40 1.522(7)
C39 H39A 0.9700
C39 H39B 0.9700
C40 C41 1.522(8)
C40 H40 0.9800
C41 H41A 0.9700
C41 H41B 0.9700
C42 H42A 0.9700
C42 H42B 0.9700
C43 C48 1.366(6)
C43 C44 1.380(6)
C44 C45 1.376(7)
C44 H44 0.9300
C45 C46 1.347(8)
C45 H45 0.9300
C46 C47 1.361(8)
C46 H46 0.9300
C47 C48 1.394(7)
C47 H47 0.9300
C48 H48 0.9300
C49 C54 1.362(6)
C49 C50 1.390(6)
C50 C51 1.379(7)
C50 H50 0.9300
C51 C52 1.331(8)
C51 H51 0.9300
C52 C53 1.348(9)
C52 H52 0.9300
C53 C54 1.386(8)
C53 H53 0.9300
C54 H54 0.9300
C55 C58 1.522(6)
C55 C57 1.524(6)
C55 C56 1.532(6)
C56 H56A 0.9600
C56 H56B 0.9600
C56 H56C 0.9600
C57 H57A 0.9600
C57 H57B 0.9600
C57 H57C 0.9600
C58 H58A 0.9600
C58 H58B 0.9600
C58 H58C 0.9600

loop_
_geom_torsion_atom_site_label_1
_geom_torsion_atom_site_label_2
_geom_torsion_atom_site_label_3
_geom_torsion_atom_site_label_4
_geom_torsion
C49 Si1 O1 C1 101.4(4)
C43 Si1 O1 C1 -22.1(4)
C55 Si1 O1 C1 -140.8(4)
Si1 O1 C1 C7 133.0(4)
Si1 O1 C1 C2 -51.9(5)
C7 C1 C2 C3 67.2(5)
O1 C1 C2 C3 -107.7(4)
C1 C2 C3 C14 159.5(3)
C1 C2 C3 C4 -76.5(4)
C14 C3 C4 C5 -178.8(3)
C2 C3 C4 C5 56.5(5)
C3 C4 C5 C32 67.4(4)
C3 C4 C5 C21 -178.2(3)
C3 C4 C5 C6 -56.1(5)
C32 C5 C6 C7 -48.0(4)
C4 C5 C6 C7 78.5(4)
C21 C5 C6 C7 -164.1(3)
O1 C1 C7 C8 -0.6(6)
C2 C1 C7 C8 -175.3(3)
O1 C1 C7 C6 176.1(3)
C2 C1 C7 C6 1.3(6)
C5 C6 C7 C1 -70.2(5)
C5 C6 C7 C8 106.5(4)
C1 C7 C8 C13 54.1(5)
C6 C7 C8 C13 -122.5(4)
C1 C7 C8 C9 -126.3(4)
C6 C7 C8 C9 57.1(5)
C13 C8 C9 C10 -2.2(6)
C7 C8 C9 C10 178.2(4)
C8 C9 C10 C11 2.4(8)
C9 C10 C11 C12 -1.0(8)
C10 C11 C12 C13 -0.4(8)
C9 C8 C13 C12 0.8(6)
C7 C8 C13 C12 -179.7(4)
C11 C12 C13 C8 0.6(7)
C2 C3 C14 C15 -108.9(5)
C4 C3 C14 C15 124.7(4)
C2 C3 C14 C19 70.3(5)
C4 C3 C14 C19 -56.1(5)
C19 C14 C15 C16 -0.3(8)
C3 C14 C15 C16 179.0(5)
C14 C15 C16 C17 1.9(9)
C15 C16 C17 O2 179.2(5)
C15 C16 C17 C18 -2.6(8)
C20 O2 C17 C16 -8.2(9)
C20 O2 C17 C18 173.5(6)
C16 C17 C18 C19 1.7(8)
O2 C17 C18 C19 -179.9(5)
C17 C18 C19 C14 -0.2(8)
C15 C14 C19 C18 -0.5(7)
C3 C14 C19 C18 -179.8(4)
C22 O6 C21 O5 -2.3(7)
C22 O6 C21 C5 -179.4(4)
C32 C5 C21 O5 48.7(5)
C4 C5 C21 O5 -71.6(5)
C6 C5 C21 O5 166.4(4)
C32 C5 C21 O6 -134.1(4)
C4 C5 C21 O6 105.7(4)
C6 C5 C21 O6 -16.4(5)
C21 O6 C22 C27 -94.1(5)
C21 O6 C22 C23 145.3(4)
O6 C22 C23 C30 63.8(6)
C27 C22 C23 C30 -55.1(6)
O6 C22 C23 C24 -179.1(4)
C27 C22 C23 C24 62.0(6)
C22 C23 C24 C25 -62.1(7)
C30 C23 C24 C25 56.6(7)
C23 C24 C25 C31 -58.0(7)
C23 C24 C25 C26 61.8(7)
C24 C25 C26 C27 -58.5(7)
C31 C25 C26 C27 62.1(7)
O6 C22 C27 C28 -62.4(6)
C23 C22 C27 C28 56.7(6)
O6 C22 C27 C26 178.8(5)
C23 C22 C27 C26 -62.0(6)
C25 C26 C27 C28 -61.8(7)
C25 C26 C27 C22 58.5(7)
C22 C27 C28 C29 -56.8(7)
C26 C27 C28 C29 62.8(7)
C27 C28 C29 C30 55.3(8)
C27 C28 C29 C31 -59.6(7)
C28 C29 C30 C23 -52.2(8)
C31 C29 C30 C23 65.5(7)
C22 C23 C30 C29 51.8(7)
C24 C23 C30 C29 -63.4(7)
C24 C25 C31 C29 61.7(7)
C26 C25 C31 C29 -57.9(8)
C28 C29 C31 C25 56.5(8)
C30 C29 C31 C25 -64.4(8)
C33 O4 C32 O3 -3.5(6)
C33 O4 C32 C5 176.1(3)
C4 C5 C32 O3 -10.5(6)
C21 C5 C32 O3 -124.3(4)
C6 C5 C32 O3 115.1(4)
C4 C5 C32 O4 169.9(3)
C21 C5 C32 O4 56.1(4)
C6 C5 C32 O4 -64.5(4)
C32 O4 C33 C34 83.5(5)
C32 O4 C33 C40 -155.7(4)
O4 C33 C34 C35 61.7(5)
C40 C33 C34 C35 -56.6(5)
O4 C33 C34 C42 -179.2(4)
C40 C33 C34 C42 62.5(6)
C33 C34 C35 C36 59.3(6)
C42 C34 C35 C36 -59.0(6)
C34 C35 C36 C41 -61.3(7)
C34 C35 C36 C37 59.5(6)
C41 C36 C37 C38 61.0(7)
C35 C36 C37 C38 -59.4(7)
C36 C37 C38 C42 59.7(6)
C36 C37 C38 C39 -60.0(7)
C37 C38 C39 C40 60.6(6)
C42 C38 C39 C40 -59.4(6)
O4 C33 C40 C39 176.3(4)
C34 C33 C40 C39 -62.3(5)
O4 C33 C40 C41 -65.2(5)
C34 C33 C40 C41 56.2(5)
C38 C39 C40 C33 59.6(6)
C38 C39 C40 C41 -60.1(6)
C35 C36 C41 C40 60.2(7)
C37 C36 C41 C40 -60.8(7)
C33 C40 C41 C36 -58.0(6)
C39 C40 C41 C36 60.2(6)
C37 C38 C42 C34 -60.0(6)
C39 C38 C42 C34 59.4(6)
C33 C34 C42 C38 -60.6(6)
C35 C34 C42 C38 59.2(6)
O1 Si1 C43 C48 -21.3(4)
C49 Si1 C43 C48 -141.3(4)
C55 Si1 C43 C48 93.9(4)
O1 Si1 C43 C44 161.6(4)
C49 Si1 C43 C44 41.6(4)
C55 Si1 C43 C44 -83.2(4)
C48 C43 C44 C45 -0.2(7)
Si1 C43 C44 C45 177.0(4)
C43 C44 C45 C46 1.7(9)
C44 C45 C46 C47 -2.0(9)
C45 C46 C47 C48 1.0(8)
C44 C43 C48 C47 -0.8(7)
Si1 C43 C48 C47 -178.1(4)
C46 C47 C48 C43 0.4(8)
O1 Si1 C49 C54 -0.9(5)
C43 Si1 C49 C54 120.9(5)
C55 Si1 C49 C54 -114.7(5)
O1 Si1 C49 C50 176.8(4)
C43 Si1 C49 C50 -61.4(4)
C55 Si1 C49 C50 63.1(4)
C54 C49 C50 C51 1.3(8)
Si1 C49 C50 C51 -176.5(4)
C49 C50 C51 C52 -1.7(9)
C50 C51 C52 C53 1.0(12)
C51 C52 C53 C54 0.0(15)
C50 C49 C54 C53 -0.3(11)
Si1 C49 C54 C53 177.6(7)
C52 C53 C54 C49 -0.4(16)
O1 Si1 C55 C58 178.1(3)
C49 Si1 C55 C58 -66.7(4)
C43 Si1 C55 C58 59.3(4)
O1 Si1 C55 C57 -60.6(3)
C49 Si1 C55 C57 54.6(4)
C43 Si1 C55 C57 -179.3(3)
O1 Si1 C55 C56 59.4(3)
C49 Si1 C55 C56 174.6(3)
C43 Si1 C55 C56 -59.3(4)
